data_7014317
loop_
_publ_author_name
'Monfared, Hassan Hosseini'
'Vahedpour, Morteza'
'Yeganeh, Mahdi Mahdavi'
'Ghorbanloo, Massomeh'
'Mayer, Peter'
'Janiak, Christoph'

_publ_section_title
;
 Concentration dependent tautomerism in green
 [Cu(HL&#x00B9;)(L&#x00B2;)] and brown [Cu(L&#x00B9;)(HL&#x00B2;)] with
 H&#x2082;L&#x00B9; =
 (E)-N'-(2-hydroxy-3-methoxybenzylidene)benzoylhydrazone and HL&#x00B2;
 = pyridine-4-carboxylic (isonicotinic) acid.
;
_journal_issue 6
_journal_name_full 'Dalton transactions (Cambridge, England : 2003)'
_journal_page_first 1286
_journal_page_last 1294
_journal_paper_doi 10.1039/c0dt00371a
_journal_volume 40
_journal_year 2011
_chemical_formula_moiety 'C21 H17 Cu N3 O5, C2 H6 O, H2 O'
_chemical_formula_sum 'C23 H25 Cu N3 O7'
_chemical_formula_weight 519.007
_space_group_IT_number 14
_symmetry_cell_setting monoclinic
_symmetry_Int_Tables_number 14
_symmetry_space_group_name_Hall '-P 2ybc'
_symmetry_space_group_name_H-M 'P 1 21/c 1'
_atom_sites_solution_hydrogens geom
_atom_sites_solution_primary direct
_atom_sites_solution_secondary difmap
_audit_block_code Cu_C15H13N2O3_C6H4NO2_H2O_EtOH_mn262_monfared
_audit_creation_date 17-JUl-08
_audit_creation_method 'form98_non/compatible with shelxl97-2'
_audit_update_record 10-Feb-09
_cell_angle_alpha 90.00
_cell_angle_beta 96.1919(12)
_cell_angle_gamma 90.00
_cell_formula_units_Z 4
_cell_length_a 13.6380(3)
_cell_length_b 23.6172(5)
_cell_length_c 7.24590(10)
_cell_measurement_reflns_used 47556
_cell_measurement_temperature 200(2)
_cell_measurement_theta_max 26.373
_cell_measurement_theta_min 3.134
_cell_volume 2320.23(8)
_computing_cell_refinement 'HKL Scalepack (Otwinowski & Minor 1997)'
_computing_data_collection 'Collect (Bruker AXS BV, 1997-2004)'
_computing_data_reduction 'HKL Denzo and Scalepack (Otwinowski & Minor 1997)'
_computing_structure_refinement 'SHELXL-97 (G. M. Sheldrick. University of G\"ottingen, 97-2 version)'
_computing_structure_solution
;
A. Altomare, M. C. Burla, M. Camalli, G. L. Cascarano, C. Giacovazzo, A.
Guagliardi, A. G. G. Moliterni, G. Polidori, R. Spagna: SIR97: a new tool for
crystal structure determination and refinement; J. Appl. Crystallogr. 1999,
32, 115-119.
;
_diffrn_ambient_temperature 200(2)
_diffrn_detector_area_resol_mean 9
_diffrn_measured_fraction_theta_full 0.998
_diffrn_measured_fraction_theta_max 0.998
_diffrn_measurement_device '95mm CCD camera on \k-goniostat'
_diffrn_measurement_device_type KappaCCD
_diffrn_measurement_method 'CCD; rotation images; thick slices, phi/omega-scan'
_diffrn_orient_matrix_type 'by Bruker AXS Collect from scalepack cell'
_diffrn_orient_matrix_UB_11 -0.0299929
_diffrn_orient_matrix_UB_12 -0.0000400
_diffrn_orient_matrix_UB_13 0.0698739
_diffrn_orient_matrix_UB_21 0.1355242
_diffrn_orient_matrix_UB_22 -0.0006570
_diffrn_orient_matrix_UB_23 0.0236057
_diffrn_orient_matrix_UB_31 0.0020746
_diffrn_orient_matrix_UB_32 0.0423369
_diffrn_orient_matrix_UB_33 0.0004324
_diffrn_radiation_collimation 0.20
_diffrn_radiation_monochromator 'MONTEL, graded multilayered X-ray optics'
_diffrn_radiation_source 'rotating anode'
_diffrn_radiation_type MoK\a
_diffrn_radiation_wavelength 0.71073
_diffrn_reflns_av_R_equivalents 0.0420
_diffrn_reflns_av_sigmaI/netI 0.0346
_diffrn_reflns_limit_h_max 17
_diffrn_reflns_limit_h_min -16
_diffrn_reflns_limit_k_max 29
_diffrn_reflns_limit_k_min -29
_diffrn_reflns_limit_l_max 9
_diffrn_reflns_limit_l_min -9
_diffrn_reflns_number 17032
_diffrn_reflns_theta_full 26.37
_diffrn_reflns_theta_max 26.37
_diffrn_reflns_theta_min 3.18
_diffrn_source_current 55.00
_diffrn_source_power 3.025
_diffrn_source_type 'FR 591 generator'
_diffrn_source_voltage 55.00
_exptl_absorpt_coefficient_mu 0.991
_exptl_absorpt_correction_type none
_exptl_crystal_colour green
_exptl_crystal_density_diffrn 1.48579
_exptl_crystal_density_method 'not measured'
_exptl_crystal_description platelet
_exptl_crystal_F_000 1076
_exptl_crystal_size_max 0.22
_exptl_crystal_size_mid 0.14
_exptl_crystal_size_min 0.04
_refine_diff_density_max 0.398
_refine_diff_density_min -0.505
_refine_diff_density_rms 0.067
_refine_ls_extinction_method none
_refine_ls_goodness_of_fit_ref 1.049
_refine_ls_hydrogen_treatment mixed
_refine_ls_matrix_type full
_refine_ls_number_parameters 325
_refine_ls_number_reflns 4735
_refine_ls_number_restraints 0
_refine_ls_restrained_S_all 1.049
_refine_ls_R_factor_all 0.0511
_refine_ls_R_factor_gt 0.0351
_refine_ls_shift/su_max 0.001
_refine_ls_shift/su_mean 0.000
_refine_ls_structure_factor_coef Fsqd
_refine_ls_weighting_details 'calc w=1/[\s^2^(Fo^2^)+(0.0450P)^2^+1.2333P] where P=(Fo^2^+2Fc^2^)/3'
_refine_ls_weighting_scheme calc
_refine_ls_wR_factor_gt 0.0862
_refine_ls_wR_factor_ref 0.0935
_reflns_number_gt 3757
_reflns_number_total 4735
_reflns_threshold_expression >2sigma(I)
_cod_data_source_file C0DT00371A.TXT
_cod_data_source_block mn262a
_cod_original_sg_symbol_H-M 'P 21/c'
_cod_database_code 7014317

loop_
_symmetry_equiv_pos_as_xyz
'x, y, z'
'-x, y+1/2, -z+1/2'
'-x, -y, -z'
'x, -y-1/2, z-1/2'

loop_
_atom_site_label
_atom_site_type_symbol
_atom_site_fract_x
_atom_site_fract_y
_atom_site_fract_z
_atom_site_U_iso_or_equiv
_atom_site_adp_type
_atom_site_occupancy
_atom_site_symmetry_multiplicity
_atom_site_calc_flag
_atom_site_refinement_flags
_atom_site_disorder_assembly
_atom_site_disorder_group
Cu1 Cu 0.952577(19) 0.109099(11) 0.67780(4) 0.02802(10) Uani 1 1 d . . .
O1 O 1.06324(11) 0.06880(6) 0.8232(2) 0.0330(4) Uani 1 1 d . . .
O2 O 0.83604(11) 0.13840(6) 0.5482(2) 0.0330(4) Uani 1 1 d . . .
O3 O 0.69364(13) 0.19958(8) 0.3925(3) 0.0468(4) Uani 1 1 d . . .
O4 O 1.19604(13) 0.36427(8) 0.8546(3) 0.0508(5) Uani 1 1 d . . .
O5 O 1.04755(11) 0.39007(6) 0.9252(2) 0.0313(4) Uani 1 1 d . . .
O6 O 1.3757(3) 0.20094(15) 0.8617(4) 0.1051(12) Uani 1 1 d . . .
H86 H 1.373(2) 0.2303(14) 0.835(4) 0.046(10) Uiso 1 1 d . . .
O7 O 1.35686(18) 0.30828(12) 0.7317(4) 0.0631(6) Uani 1 1 d . . .
H72 H 1.361(3) 0.3048(19) 0.633(6) 0.092(17) Uiso 1 1 d . . .
H73 H 1.305(3) 0.3276(18) 0.757(5) 0.095(14) Uiso 1 1 d . . .
N1 N 0.97316(14) -0.00713(8) 0.7205(3) 0.0282(4) Uani 1 1 d . . .
H71 H 0.9653(19) -0.0429(13) 0.682(4) 0.044(8) Uiso 1 1 d . . .
N2 N 0.90469(13) 0.03230(7) 0.6472(2) 0.0266(4) Uani 1 1 d . . .
N3 N 1.00043(13) 0.18510(7) 0.7677(2) 0.0276(4) Uani 1 1 d . . .
C1 C 1.05511(16) 0.01569(9) 0.8099(3) 0.0279(5) Uani 1 1 d . . .
C2 C 1.13435(17) -0.02162(10) 0.8924(3) 0.0312(5) Uani 1 1 d . . .
C3 C 1.22446(18) 0.00288(11) 0.9526(3) 0.0401(6) Uani 1 1 d . . .
H3 H 1.2332 0.0426 0.9419 0.048 Uiso 1 1 calc R . .
C4 C 1.3019(2) -0.03073(13) 1.0285(4) 0.0495(7) Uani 1 1 d . . .
H4 H 1.3638 -0.0139 1.0686 0.059 Uiso 1 1 calc R . .
C5 C 1.2897(2) -0.08802(13) 1.0461(4) 0.0495(7) Uani 1 1 d . . .
H5 H 1.3431 -0.1107 1.0988 0.059 Uiso 1 1 calc R . .
C6 C 1.1999(2) -0.11274(11) 0.9872(4) 0.0436(6) Uani 1 1 d . . .
H6 H 1.1918 -0.1525 0.9993 0.052 Uiso 1 1 calc R . .
C7 C 1.12214(19) -0.08010(10) 0.9111(3) 0.0361(5) Uani 1 1 d . . .
H7 H 1.0604 -0.0972 0.8714 0.043 Uiso 1 1 calc R . .
C8 C 0.81739(16) 0.01493(9) 0.5843(3) 0.0295(5) Uani 1 1 d . . .
H8 H 0.8039 -0.0245 0.5881 0.035 Uiso 1 1 calc R . .
C9 C 0.74035(16) 0.05193(10) 0.5096(3) 0.0300(5) Uani 1 1 d . . .
C10 C 0.75432(16) 0.11090(10) 0.4947(3) 0.0291(5) Uani 1 1 d . . .
C11 C 0.67217(17) 0.14350(10) 0.4133(3) 0.0339(5) Uani 1 1 d . . .
C12 C 0.58185(18) 0.11865(12) 0.3621(3) 0.0412(6) Uani 1 1 d . . .
H12 H 0.5278 0.1413 0.3120 0.049 Uiso 1 1 calc R . .
C13 C 0.56942(19) 0.06052(12) 0.3835(4) 0.0457(6) Uani 1 1 d . . .
H13 H 0.5068 0.0437 0.3495 0.055 Uiso 1 1 calc R . .
C14 C 0.64703(17) 0.02781(11) 0.4530(3) 0.0393(6) Uani 1 1 d . . .
H14 H 0.6383 -0.0119 0.4636 0.047 Uiso 1 1 calc R . .
C15 C 0.6199(2) 0.23329(14) 0.2898(5) 0.0626(8) Uani 1 1 d . . .
H15A H 0.6006 0.2155 0.1691 0.094 Uiso 1 1 calc R . .
H15B H 0.6463 0.2712 0.2709 0.094 Uiso 1 1 calc R . .
H15C H 0.5622 0.2363 0.3589 0.094 Uiso 1 1 calc R . .
C16 C 1.09590(17) 0.19410(9) 0.8241(3) 0.0327(5) Uani 1 1 d . . .
H16 H 1.1392 0.1625 0.8380 0.039 Uiso 1 1 calc R . .
C17 C 1.13400(17) 0.24756(9) 0.8631(3) 0.0318(5) Uani 1 1 d . . .
H17 H 1.2025 0.2525 0.8993 0.038 Uiso 1 1 calc R . .
C18 C 1.07117(16) 0.29402(9) 0.8490(3) 0.0272(5) Uani 1 1 d . . .
C19 C 0.97148(16) 0.28398(9) 0.7998(3) 0.0304(5) Uani 1 1 d . . .
H19 H 0.9257 0.3144 0.7960 0.036 Uiso 1 1 calc R . .
C20 C 0.93917(16) 0.22992(9) 0.7567(3) 0.0297(5) Uani 1 1 d . . .
H20 H 0.8712 0.2240 0.7178 0.036 Uiso 1 1 calc R . .
C21 C 1.10975(17) 0.35381(9) 0.8794(3) 0.0309(5) Uani 1 1 d . . .
C22 C 1.4095(4) 0.1627(2) 0.7354(6) 0.0930(13) Uani 1 1 d . . .
H22A H 1.4704 0.1777 0.6902 0.112 Uiso 1 1 calc R . .
H22B H 1.3591 0.1584 0.6273 0.112 Uiso 1 1 calc R . .
C23 C 1.4296(4) 0.10831(19) 0.8219(8) 0.1122(17) Uani 1 1 d . . .
H23A H 1.4857 0.1117 0.9179 0.168 Uiso 1 1 calc R . .
H23B H 1.4454 0.0809 0.7280 0.168 Uiso 1 1 calc R . .
H23C H 1.3714 0.0955 0.8784 0.168 Uiso 1 1 calc R . .

loop_
_atom_site_aniso_label
_atom_site_aniso_U_11
_atom_site_aniso_U_22
_atom_site_aniso_U_33
_atom_site_aniso_U_23
_atom_site_aniso_U_13
_atom_site_aniso_U_12
Cu1 0.03327(17) 0.01670(15) 0.03346(16) -0.00084(11) 0.00077(11) -0.00201(11)
O1 0.0390(9) 0.0203(8) 0.0387(9) 0.0008(7) -0.0007(7) -0.0010(7)
O2 0.0321(8) 0.0235(8) 0.0424(9) 0.0001(7) -0.0007(7) -0.0041(7)
O3 0.0423(10) 0.0353(10) 0.0602(12) 0.0079(9) -0.0057(8) 0.0058(8)
O4 0.0378(10) 0.0304(10) 0.0869(14) -0.0090(10) 0.0181(9) -0.0064(8)
O5 0.0384(9) 0.0173(8) 0.0395(9) -0.0007(6) 0.0097(7) 0.0009(6)
O6 0.146(3) 0.091(2) 0.089(2) 0.0317(19) 0.064(2) 0.053(2)
O7 0.0506(13) 0.0779(17) 0.0631(16) -0.0020(13) 0.0160(11) 0.0097(11)
N1 0.0350(11) 0.0181(9) 0.0321(10) -0.0003(8) 0.0066(8) 0.0024(8)
N2 0.0333(10) 0.0180(9) 0.0295(9) -0.0004(8) 0.0082(7) 0.0012(8)
N3 0.0336(10) 0.0190(9) 0.0303(9) -0.0006(7) 0.0035(8) -0.0005(8)
C1 0.0353(12) 0.0235(11) 0.0262(11) 0.0010(9) 0.0087(9) 0.0011(9)
C2 0.0380(13) 0.0304(12) 0.0265(11) 0.0024(9) 0.0095(9) 0.0057(10)
C3 0.0363(13) 0.0403(15) 0.0440(14) 0.0081(12) 0.0056(11) -0.0007(11)
C4 0.0364(14) 0.0615(19) 0.0503(16) 0.0121(14) 0.0039(11) 0.0039(13)
C5 0.0480(16) 0.0569(18) 0.0441(15) 0.0104(14) 0.0079(12) 0.0219(14)
C6 0.0585(17) 0.0354(14) 0.0370(13) 0.0020(11) 0.0048(12) 0.0140(12)
C7 0.0473(14) 0.0275(13) 0.0338(12) -0.0001(10) 0.0061(10) 0.0047(10)
C8 0.0353(12) 0.0224(11) 0.0320(11) -0.0020(9) 0.0094(9) -0.0045(9)
C9 0.0321(12) 0.0292(12) 0.0297(11) -0.0036(9) 0.0075(9) -0.0044(9)
C10 0.0321(12) 0.0308(12) 0.0252(11) -0.0030(9) 0.0062(9) -0.0024(10)
C11 0.0338(12) 0.0351(13) 0.0334(12) -0.0001(10) 0.0057(10) 0.0009(10)
C12 0.0305(12) 0.0533(17) 0.0392(13) -0.0007(12) 0.0005(10) 0.0031(11)
C13 0.0299(13) 0.0552(18) 0.0518(15) -0.0047(13) 0.0031(11) -0.0091(12)
C14 0.0346(13) 0.0385(14) 0.0451(14) -0.0040(12) 0.0064(10) -0.0112(11)
C15 0.0592(19) 0.0522(19) 0.072(2) 0.0178(16) -0.0121(15) 0.0137(15)
C16 0.0374(13) 0.0209(11) 0.0388(13) -0.0022(10) -0.0001(10) 0.0052(9)
C17 0.0302(12) 0.0252(12) 0.0394(12) -0.0033(10) 0.0006(9) -0.0015(9)
C18 0.0351(12) 0.0204(11) 0.0266(11) -0.0017(9) 0.0063(9) -0.0017(9)
C19 0.0341(12) 0.0212(11) 0.0355(12) -0.0013(9) 0.0026(9) 0.0022(9)
C20 0.0291(11) 0.0246(12) 0.0350(12) -0.0007(9) 0.0013(9) 0.0002(9)
C21 0.0365(13) 0.0216(11) 0.0348(12) -0.0012(9) 0.0045(10) -0.0024(9)
C22 0.109(3) 0.102(4) 0.068(2) -0.010(2) 0.011(2) 0.009(3)
C23 0.124(4) 0.078(3) 0.140(4) -0.026(3) 0.038(3) -0.011(3)

loop_
_atom_type_symbol
_atom_type_description
_atom_type_scat_dispersion_real
_atom_type_scat_dispersion_imag
_atom_type_scat_source
C C 0.0033 0.0016 'International Tables Vol C Tables 4.2.6.8 and 6.1.1.4'
H H 0.0000 0.0000 'International Tables Vol C Tables 4.2.6.8 and 6.1.1.4'
Cu Cu 0.3201 1.2651 'International Tables Vol C Tables 4.2.6.8 and 6.1.1.4'
N N 0.0061 0.0033 'International Tables Vol C Tables 4.2.6.8 and 6.1.1.4'
O O 0.0106 0.0060 'International Tables Vol C Tables 4.2.6.8 and 6.1.1.4'

loop_
_exptl_crystal_face_index_h
_exptl_crystal_face_index_k
_exptl_crystal_face_index_l
_exptl_crystal_face_perp_dist
0 0 1 0.001000
0 0 -1 0.035000
5 -4 -1 0.108000
-5 2 1 0.111000
0 -1 0 0.064000
0 1 0 0.081000
-1 16 0 0.082000

loop_
_geom_angle_atom_site_label_1
_geom_angle_atom_site_label_2
_geom_angle_atom_site_label_3
_geom_angle
_geom_angle_site_symmetry_1
_geom_angle_site_symmetry_3
_geom_angle_publ_flag
O2 Cu1 N2 91.78(7) . . ?
O2 Cu1 O1 171.67(6) . . ?
N2 Cu1 O1 80.75(7) . . ?
O2 Cu1 N3 93.49(7) . . ?
N2 Cu1 N3 167.56(7) . . ?
O1 Cu1 N3 93.14(7) . . ?
O2 Cu1 O5 96.56(6) . 4_565 ?
N2 Cu1 O5 97.24(6) . 4_565 ?
O1 Cu1 O5 88.07(6) . 4_565 ?
N3 Cu1 O5 93.34(6) . 4_565 ?
C1 O1 Cu1 112.32(14) . . ?
C10 O2 Cu1 127.46(14) . . ?
C11 O3 C15 116.7(2) . . ?
C21 O5 Cu1 130.21(14) . 4_566 ?
C22 O6 H86 117(3) . . ?
H72 O7 H73 114(4) . . ?
C1 N1 N2 114.03(18) . . ?
C1 N1 H71 126.6(17) . . ?
N2 N1 H71 117.6(17) . . ?
C8 N2 N1 118.61(18) . . ?
C8 N2 Cu1 128.63(15) . . ?
N1 N2 Cu1 112.46(14) . . ?
C16 N3 C20 118.05(19) . . ?
C16 N3 Cu1 121.04(14) . . ?
C20 N3 Cu1 120.62(15) . . ?
O1 C1 N1 119.8(2) . . ?
O1 C1 C2 120.6(2) . . ?
N1 C1 C2 119.5(2) . . ?
C3 C2 C7 119.5(2) . . ?
C3 C2 C1 117.8(2) . . ?
C7 C2 C1 122.7(2) . . ?
C2 C3 C4 119.8(3) . . ?
C2 C3 H3 120.1 . . ?
C4 C3 H3 120.1 . . ?
C5 C4 C3 120.5(3) . . ?
C5 C4 H4 119.7 . . ?
C3 C4 H4 119.7 . . ?
C4 C5 C6 120.0(3) . . ?
C4 C5 H5 120.0 . . ?
C6 C5 H5 120.0 . . ?
C7 C6 C5 120.4(3) . . ?
C7 C6 H6 119.8 . . ?
C5 C6 H6 119.8 . . ?
C6 C7 C2 119.8(2) . . ?
C6 C7 H7 120.1 . . ?
C2 C7 H7 120.1 . . ?
N2 C8 C9 123.4(2) . . ?
N2 C8 H8 118.3 . . ?
C9 C8 H8 118.3 . . ?
C10 C9 C14 120.0(2) . . ?
C10 C9 C8 122.2(2) . . ?
C14 C9 C8 117.8(2) . . ?
O2 C10 C9 125.7(2) . . ?
O2 C10 C11 117.2(2) . . ?
C9 C10 C11 117.1(2) . . ?
O3 C11 C12 125.3(2) . . ?
O3 C11 C10 113.5(2) . . ?
C12 C11 C10 121.2(2) . . ?
C11 C12 C13 120.3(2) . . ?
C11 C12 H12 119.8 . . ?
C13 C12 H12 119.8 . . ?
C14 C13 C12 120.0(2) . . ?
C14 C13 H13 120.0 . . ?
C12 C13 H13 120.0 . . ?
C13 C14 C9 121.2(2) . . ?
C13 C14 H14 119.4 . . ?
C9 C14 H14 119.4 . . ?
O3 C15 H15A 109.5 . . ?
O3 C15 H15B 109.5 . . ?
H15A C15 H15B 109.5 . . ?
O3 C15 H15C 109.5 . . ?
H15A C15 H15C 109.5 . . ?
H15B C15 H15C 109.5 . . ?
N3 C16 C17 122.6(2) . . ?
N3 C16 H16 118.7 . . ?
C17 C16 H16 118.7 . . ?
C16 C17 C18 119.4(2) . . ?
C16 C17 H17 120.3 . . ?
C18 C17 H17 120.3 . . ?
C19 C18 C17 117.6(2) . . ?
C19 C18 C21 120.8(2) . . ?
C17 C18 C21 121.6(2) . . ?
C20 C19 C18 119.8(2) . . ?
C20 C19 H19 120.1 . . ?
C18 C19 H19 120.1 . . ?
N3 C20 C19 122.3(2) . . ?
N3 C20 H20 118.8 . . ?
C19 C20 H20 118.8 . . ?
O4 C21 O5 125.1(2) . . ?
O4 C21 C18 119.1(2) . . ?
O5 C21 C18 115.71(19) . . ?
O6 C22 C23 110.5(4) . . ?
O6 C22 H22A 109.5 . . ?
C23 C22 H22A 109.5 . . ?
O6 C22 H22B 109.5 . . ?
C23 C22 H22B 109.5 . . ?
H22A C22 H22B 108.1 . . ?
C22 C23 H23A 109.5 . . ?
C22 C23 H23B 109.5 . . ?
H23A C23 H23B 109.5 . . ?
C22 C23 H23C 109.5 . . ?
H23A C23 H23C 109.5 . . ?
H23B C23 H23C 109.5 . . ?

loop_
_geom_bond_atom_site_label_1
_geom_bond_atom_site_label_2
_geom_bond_distance
_geom_bond_site_symmetry_2
_geom_bond_publ_flag
Cu1 O2 1.8881(15) . ?
Cu1 N2 1.9325(18) . ?
Cu1 O1 1.9878(15) . ?
Cu1 N3 1.9951(18) . ?
Cu1 O5 2.3539(15) 4_565 ?
O1 C1 1.262(3) . ?
O2 C10 1.312(3) . ?
O3 C11 1.368(3) . ?
O3 C15 1.428(3) . ?
O4 C21 1.234(3) . ?
O5 C21 1.274(3) . ?
O5 Cu1 2.3539(15) 4_566 ?
O6 C22 1.399(5) . ?
O6 H86 0.72(3) . ?
O7 H72 0.73(4) . ?
O7 H73 0.88(4) . ?
N1 C1 1.343(3) . ?
N1 N2 1.383(3) . ?
N1 H71 0.89(3) . ?
N2 C8 1.295(3) . ?
N3 C16 1.339(3) . ?
N3 C20 1.346(3) . ?
C1 C2 1.471(3) . ?
C2 C3 1.386(3) . ?
C2 C7 1.399(3) . ?
C3 C4 1.386(4) . ?
C3 H3 0.9500 . ?
C4 C5 1.371(4) . ?
C4 H4 0.9500 . ?
C5 C6 1.383(4) . ?
C5 H5 0.9500 . ?
C6 C7 1.377(3) . ?
C6 H6 0.9500 . ?
C7 H7 0.9500 . ?
C8 C9 1.428(3) . ?
C8 H8 0.9500 . ?
C9 C10 1.411(3) . ?
C9 C14 1.414(3) . ?
C10 C11 1.433(3) . ?
C11 C12 1.379(3) . ?
C12 C13 1.394(4) . ?
C12 H12 0.9500 . ?
C13 C14 1.362(4) . ?
C13 H13 0.9500 . ?
C14 H14 0.9500 . ?
C15 H15A 0.9800 . ?
C15 H15B 0.9800 . ?
C15 H15C 0.9800 . ?
C16 C17 1.383(3) . ?
C16 H16 0.9500 . ?
C17 C18 1.389(3) . ?
C17 H17 0.9500 . ?
C18 C19 1.388(3) . ?
C18 C21 1.515(3) . ?
C19 C20 1.376(3) . ?
C19 H19 0.9500 . ?
C20 H20 0.9500 . ?
C22 C23 1.443(6) . ?
C22 H22A 0.9900 . ?
C22 H22B 0.9900 . ?
C23 H23A 0.9800 . ?
C23 H23B 0.9800 . ?
C23 H23C 0.9800 . ?

loop_
_geom_contact_atom_site_label_1
_geom_contact_atom_site_label_2
_geom_contact_distance
_geom_contact_site_symmetry_1
_geom_contact_site_symmetry_2
_geom_contact_publ_flag
? ? ? ? ? ?

loop_
_geom_hbond_atom_site_label_D
_geom_hbond_atom_site_label_H
_geom_hbond_atom_site_label_A
_geom_hbond_distance_DH
_geom_hbond_distance_HA
_geom_hbond_distance_DA
_geom_hbond_angle_DHA
_geom_hbond_site_symmetry_A
_geom_hbond_publ_flag
O6 H86 O7 0.72(3) 1.99(3) 2.707(4) 173(4) . ?
O7 H72 O6 0.73(4) 2.00(4) 2.729(4) 177(5) 4_565 ?
O7 H73 O4 0.88(4) 1.92(5) 2.788(3) 170(4) . ?
N1 H71 O5 0.89(3) 1.76(3) 2.650(2) 172(2) 2_746 ?

loop_
_geom_torsion_atom_site_label_1
_geom_torsion_atom_site_label_2
_geom_torsion_atom_site_label_3
_geom_torsion_atom_site_label_4
_geom_torsion
_geom_torsion_site_symmetry_1
_geom_torsion_site_symmetry_2
_geom_torsion_site_symmetry_3
_geom_torsion_site_symmetry_4
_geom_torsion_publ_flag
N2 Cu1 O1 C1 6.88(14) . . . . ?
N3 Cu1 O1 C1 175.98(14) . . . . ?
O5 Cu1 O1 C1 -90.78(14) 4_565 . . . ?
N2 Cu1 O2 C10 9.17(18) . . . . ?
N3 Cu1 O2 C10 -159.56(17) . . . . ?
O5 Cu1 O2 C10 106.67(17) 4_565 . . . ?
C1 N1 N2 C8 -169.32(18) . . . . ?
C1 N1 N2 Cu1 4.9(2) . . . . ?
O2 Cu1 N2 C8 -9.06(19) . . . . ?
O1 Cu1 N2 C8 167.26(19) . . . . ?
N3 Cu1 N2 C8 106.0(4) . . . . ?
O5 Cu1 N2 C8 -105.90(18) 4_565 . . . ?
O2 Cu1 N2 N1 177.48(13) . . . . ?
O1 Cu1 N2 N1 -6.20(13) . . . . ?
N3 Cu1 N2 N1 -67.5(4) . . . . ?
O5 Cu1 N2 N1 80.63(13) 4_565 . . . ?
O2 Cu1 N3 C16 -159.50(17) . . . . ?
N2 Cu1 N3 C16 85.6(4) . . . . ?
O1 Cu1 N3 C16 25.54(18) . . . . ?
O5 Cu1 N3 C16 -62.71(17) 4_565 . . . ?
O2 Cu1 N3 C20 14.23(17) . . . . ?
N2 Cu1 N3 C20 -100.7(4) . . . . ?
O1 Cu1 N3 C20 -160.74(16) . . . . ?
O5 Cu1 N3 C20 111.02(16) 4_565 . . . ?
Cu1 O1 C1 N1 -6.4(2) . . . . ?
Cu1 O1 C1 C2 174.03(15) . . . . ?
N2 N1 C1 O1 1.1(3) . . . . ?
N2 N1 C1 C2 -179.27(17) . . . . ?
O1 C1 C2 C3 -12.2(3) . . . . ?
N1 C1 C2 C3 168.2(2) . . . . ?
O1 C1 C2 C7 168.13(19) . . . . ?
N1 C1 C2 C7 -11.5(3) . . . . ?
C7 C2 C3 C4 0.8(3) . . . . ?
C1 C2 C3 C4 -178.9(2) . . . . ?
C2 C3 C4 C5 -0.6(4) . . . . ?
C3 C4 C5 C6 0.3(4) . . . . ?
C4 C5 C6 C7 -0.2(4) . . . . ?
C5 C6 C7 C2 0.4(4) . . . . ?
C3 C2 C7 C6 -0.7(3) . . . . ?
C1 C2 C7 C6 179.0(2) . . . . ?
N1 N2 C8 C9 178.54(19) . . . . ?
Cu1 N2 C8 C9 5.4(3) . . . . ?
N2 C8 C9 C10 1.4(3) . . . . ?
N2 C8 C9 C14 -177.3(2) . . . . ?
Cu1 O2 C10 C9 -6.1(3) . . . . ?
Cu1 O2 C10 C11 174.26(15) . . . . ?
C14 C9 C10 O2 177.6(2) . . . . ?
C8 C9 C10 O2 -1.1(3) . . . . ?
C14 C9 C10 C11 -2.8(3) . . . . ?
C8 C9 C10 C11 178.55(19) . . . . ?
C15 O3 C11 C12 -7.8(4) . . . . ?
C15 O3 C11 C10 171.7(2) . . . . ?
O2 C10 C11 O3 3.9(3) . . . . ?
C9 C10 C11 O3 -175.84(19) . . . . ?
O2 C10 C11 C12 -176.5(2) . . . . ?
C9 C10 C11 C12 3.7(3) . . . . ?
O3 C11 C12 C13 177.5(2) . . . . ?
C10 C11 C12 C13 -2.0(4) . . . . ?
C11 C12 C13 C14 -0.9(4) . . . . ?
C12 C13 C14 C9 1.8(4) . . . . ?
C10 C9 C14 C13 0.1(3) . . . . ?
C8 C9 C14 C13 178.8(2) . . . . ?
C20 N3 C16 C17 -2.9(3) . . . . ?
Cu1 N3 C16 C17 170.95(17) . . . . ?
N3 C16 C17 C18 1.9(3) . . . . ?
C16 C17 C18 C19 1.5(3) . . . . ?
C16 C17 C18 C21 -176.5(2) . . . . ?
C17 C18 C19 C20 -3.8(3) . . . . ?
C21 C18 C19 C20 174.2(2) . . . . ?
C16 N3 C20 C19 0.5(3) . . . . ?
Cu1 N3 C20 C19 -173.39(17) . . . . ?
C18 C19 C20 N3 2.9(3) . . . . ?
Cu1 O5 C21 O4 -124.5(2) 4_566 . . . ?
Cu1 O5 C21 C18 57.4(3) 4_566 . . . ?
C19 C18 C21 O4 -153.3(2) . . . . ?
C17 C18 C21 O4 24.6(3) . . . . ?
C19 C18 C21 O5 25.0(3) . . . . ?
C17 C18 C21 O5 -157.1(2) . . . . ?

loop_
_reflns_scale_group_code
_reflns_scale_meas_F
1 1.0
